data_1558710
loop_
_publ_author_name
'McMonagle, Charlie'
'Comar, Priyanka'
'Nichol, Gary Stephen'
'Allan, David Robert'
'Barreda-Arg\=ueso, Jos\'e A'
'Gonzalez, Jesus Antonio'
'Rodriguez, Fernando'
'Valiente, Rafael'
'Turner, Gemma'
'Brechin, Euan K.'
'Moggach, Stephen A.'

_publ_section_title
;
 Pressure-and Temperature Induced Phase Transitions, Piezochromism, NLC
 Behaviour and Pressure Controlled Jahn-Teller Switching in a Cu-based
 Framework
;
_journal_name_full 'Chemical Science'
_journal_paper_doi 10.1039/D0SC03229H
_journal_year 2020
_chemical_formula_moiety 'C18 H16 Cu1 N2 O4'
_chemical_formula_sum 'C18 H16 Cu N2 O4'
_chemical_formula_weight 387.88
_space_group_IT_number 148
_space_group_name_Hall '-R 3'
_space_group_name_H-M_alt 'R -3 :H'
_symmetry_cell_setting trigonal
_symmetry_space_group_name_H-M 'R -3 :H'
_atom_sites_solution_hydrogens difmap
_atom_sites_solution_primary other
_audit_creation_date 2016-06-10
_audit_creation_method CRYSTALS_ver_14.61_build_5965
_audit_update_record
;
2020-06-09 deposited with the CCDC.	2020-07-30 downloaded from the CCDC.
;
_cell_angle_alpha 90
_cell_angle_beta 90
_cell_angle_gamma 120
_cell_formula_units_Z 9
_cell_length_a 25.4689(16)
_cell_length_b 25.4689(16)
_cell_length_c 7.7069(6)
_cell_measurement_reflns_used 1430
_cell_measurement_temperature 293
_cell_measurement_theta_max 19
_cell_measurement_theta_min 3
_cell_volume 4329.4(5)
_computing_cell_refinement 'Apex2 (Bruker AXS, 2006)'
_computing_data_collection 'Apex2 (Bruker AXS, 2006)'
_computing_data_reduction 'Apex2 (Bruker AXS, 2006)'
_computing_molecular_graphics 'CAMERON (Watkin et al., 1996)'
_computing_publication_material 'CRYSTALS (Betteridge et al., 2003)'
_computing_structure_refinement 'CRYSTALS (Betteridge et al., 2003)'
_computing_structure_solution 'USER DEFINED STRUCTURE SOLUTION'
_diffrn_ambient_pressure 880000
_diffrn_ambient_temperature 293
_diffrn_measured_fraction_theta_full 0.941
_diffrn_measured_fraction_theta_max 0.920
_diffrn_measurement_device Area
_diffrn_measurement_device_type 'Bruker Kappa Apex2'
_diffrn_measurement_method \w
_diffrn_radiation_monochromator graphite
_diffrn_radiation_type 'Mo K\a'
_diffrn_radiation_wavelength 0.71073
_diffrn_reflns_av_R_equivalents 0.097
_diffrn_reflns_limit_h_max 24
_diffrn_reflns_limit_h_min -25
_diffrn_reflns_limit_k_max 10
_diffrn_reflns_limit_k_min -10
_diffrn_reflns_limit_l_max 7
_diffrn_reflns_limit_l_min -7
_diffrn_reflns_number 3989
_diffrn_reflns_theta_full 15.618
_diffrn_reflns_theta_max 20.824
_diffrn_reflns_theta_min 3.225
_diffrn_standards_number 0
_exptl_absorpt_coefficient_mu 1.157
_exptl_absorpt_correction_T_max 0.89
_exptl_absorpt_correction_T_min 0.65
_exptl_absorpt_correction_type multi-scan
_exptl_absorpt_process_details 'SADABS (Siemens, 1996)'
_exptl_crystal_colour green
_exptl_crystal_density_diffrn 1.339
_exptl_crystal_density_method 'not measured'
_exptl_crystal_description block
_exptl_crystal_F_000 1791
_exptl_crystal_size_max 0.200
_exptl_crystal_size_mid 0.200
_exptl_crystal_size_min 0.100
_refine_diff_density_max 1.13
_refine_diff_density_min -1.48
_refine_ls_extinction_method None
_refine_ls_goodness_of_fit_ref 0.9832
_refine_ls_hydrogen_treatment constr
_refine_ls_matrix_type full
_refine_ls_number_parameters 115
_refine_ls_number_reflns 923
_refine_ls_number_restraints 126
_refine_ls_R_factor_all 0.1688
_refine_ls_R_factor_gt 0.1229
_refine_ls_shift/su_max 0.0000643
_refine_ls_shift/su_mean 0.0000078
_refine_ls_structure_factor_coef Fsqd
_refine_ls_weighting_details
;
 Method, part 1, Chebychev polynomial, (Watkin, 1994, Prince, 1982) 
 [weight] = 1.0/[A~0~*T~0~(x)+A~1~*T~1~(x) ... +A~n-1~]*T~n-1~(x)] 
 where A~i~ are the Chebychev coefficients listed below and x= Fcalc/Fmax 
 Method = Robust Weighting (Prince, 1982) 
 W = [weight] * [1-(deltaF/6*sigmaF)^2^]^2^ 
 A~i~ are: 
 11.7 15.1 4.14 
;
_refine_ls_weighting_scheme calc
_refine_ls_wR_factor_all 0.3484
_refine_ls_wR_factor_gt 0.2935
_refine_ls_wR_factor_ref 0.3484
_reflns_limit_h_max 10
_reflns_limit_h_min -24
_reflns_limit_k_max 24
_reflns_limit_k_min 0
_reflns_limit_l_max 7
_reflns_limit_l_min 0
_reflns_number_gt 595
_reflns_number_total 927
_reflns_threshold_expression I>2.0\s(I)
_oxford_diffrn_Wilson_B_factor 0.00
_oxford_diffrn_Wilson_scale 0.00
_oxford_refine_ls_r_factor_ref 0.1688
_oxford_refine_ls_scale 0.06339(9)
_oxford_reflns_number_all 923
_oxford_reflns_threshold_expression_ref I>-3.0\s(I)
_oxford_structure_analysis_title 'st5133_0m in R-3'
_cod_data_source_file d0sc03229h2.cif
_cod_data_source_block FC70_088_Lab
_cod_depositor_comments
;
The following automatic conversions were performed:

data item '_atom_sites_solution_primary' value 'Other' was changed to
'other' in accordance with the
/home/data/users/saulius/crontab/automatic-downloads/rss-feeds/RSC/lib/dictionaries/cif_core.dic
dictionary named 'cif_core.dic' version 2.4.2 last updated on
2011-04-26.

Automatic conversion script
Id: cif_fix_values 7556 2019-12-06 15:28:31Z antanas 
;
_cod_original_cell_volume 4329.4(6)
_cod_original_sg_symbol_H-M 'R -3 '
_cod_original_formula_sum 'C18 H16 Cu1 N2 O4'
_cod_database_code 1558710

loop_
_symmetry_equiv_pos_as_xyz
x,y,z
-x,-y,-z
x+1/3,y+2/3,z+2/3
-x+1/3,-y+2/3,-z+2/3
x+2/3,y+1/3,z+1/3
-x+2/3,-y+1/3,-z+1/3
-y,x-y,z
y,-x+y,-z
-y+1/3,x-y+2/3,z+2/3
y+1/3,-x+y+2/3,-z+2/3
-y+2/3,x-y+1/3,z+1/3
y+2/3,-x+y+1/3,-z+1/3
-x+y,-x,z
x-y,x,-z
-x+y+1/3,-x+2/3,z+2/3
x-y+1/3,x+2/3,-z+2/3
-x+y+2/3,-x+1/3,z+1/3
x-y+2/3,x+1/3,-z+1/3

loop_
_atom_site_label
_atom_site_type_symbol
_atom_site_fract_x
_atom_site_fract_y
_atom_site_fract_z
_atom_site_U_iso_or_equiv
_atom_site_occupancy
_atom_site_adp_type
_atom_site_refinement_flags_posn
_atom_site_refinement_flags_adp
_atom_site_refinement_flags_occupancy
_atom_site_disorder_assembly
_atom_site_disorder_group
_atom_site_attached_hydrogens
Cu1 Cu 0.8333 0.6667 0.6667 0.0612 1.0000 Uani S . . . . .
O2 O 0.7577(4) 0.6349(4) 0.5302(13) 0.0668 1.0000 Uani D U . . . .
C4 C 0.7073(4) 0.5885(5) 0.5692(13) 0.0651 1.0000 Uani D U . . . .
C5 C 0.6578(4) 0.5723(6) 0.4392(12) 0.0676 1.0000 Uani D U . . . .
C6 C 0.6713(4) 0.5945(7) 0.2715(14) 0.0789 1.0000 Uani D U . . . .
C7 C 0.6272(5) 0.5718(7) 0.1456(14) 0.0812 1.0000 Uani D U . . . .
N1 N 0.5692(4) 0.5331(5) 0.1790(13) 0.0649 1.0000 Uani D U . . . .
C9 C 0.5562(4) 0.5130(7) 0.3423(15) 0.0740 1.0000 Uani D U . . . .
C8 C 0.5980(4) 0.5306(7) 0.4733(14) 0.0757 1.0000 Uani D U . . . .
C3 C 0.6947(4) 0.5527(7) 0.7137(18) 0.0863 1.0000 Uani D U . . . .
C2 C 0.7360(4) 0.5524(7) 0.8334(18) 0.0815 1.0000 Uani D U . . . .
O1 O 0.7923(4) 0.5863(5) 0.8279(15) 0.0779 1.0000 Uani D U . . . .
C1 C 0.7115(7) 0.5036(9) 0.970(3) 0.1078 1.0000 Uani D U . . . .
H61 H 0.7117 0.6244 0.2430 0.0874 1.0000 Uiso R . . . . .
H71 H 0.6387 0.5854 0.0296 0.0801 1.0000 Uiso R . . . . .
H91 H 0.5151 0.4851 0.3692 0.0827 1.0000 Uiso R . . . . .
H81 H 0.5854 0.5160 0.5880 0.0783 1.0000 Uiso R . . . . .
H31 H 0.6530 0.5264 0.7384 0.0887 1.0000 Uiso R . . . . .
H11 H 0.7449 0.5071 1.0415 0.1104 1.0000 Uiso R . . . . .
H12 H 0.6819 0.5069 1.0435 0.1104 1.0000 Uiso R . . . . .
H13 H 0.6918 0.4643 0.9107 0.1104 1.0000 Uiso R . . . . .

loop_
_atom_site_aniso_label
_atom_site_aniso_U_11
_atom_site_aniso_U_22
_atom_site_aniso_U_33
_atom_site_aniso_U_23
_atom_site_aniso_U_13
_atom_site_aniso_U_12
Cu1 0.0466(19) 0.063(2) 0.077(2) -0.0089(14) -0.0058(13) 0.0301(15)
O2 0.049(5) 0.053(6) 0.095(7) 0.005(5) -0.002(5) 0.023(4)
C4 0.049(5) 0.054(8) 0.088(8) -0.004(5) 0.002(5) 0.023(5)
C5 0.043(5) 0.071(10) 0.094(6) 0.006(7) 0.008(4) 0.032(6)
C6 0.047(7) 0.084(12) 0.094(7) 0.007(8) 0.003(5) 0.024(7)
C7 0.050(6) 0.076(12) 0.100(8) 0.011(8) -0.001(5) 0.018(7)
N1 0.046(5) 0.061(9) 0.091(6) 0.004(6) 0.004(5) 0.029(5)
C9 0.051(6) 0.070(11) 0.085(7) -0.004(8) 0.001(5) 0.018(7)
C8 0.049(5) 0.068(11) 0.092(8) 0.003(8) -0.001(5) 0.016(7)
C3 0.044(7) 0.080(11) 0.109(11) 0.020(8) -0.002(6) 0.012(8)
C2 0.057(5) 0.079(11) 0.103(11) 0.009(7) -0.002(7) 0.030(8)
O1 0.054(5) 0.077(8) 0.114(9) 0.003(7) -0.006(6) 0.042(6)
C1 0.082(12) 0.116(16) 0.124(15) 0.038(11) 0.007(11) 0.049(11)

loop_
_atom_type_symbol
_atom_type_scat_dispersion_real
_atom_type_scat_dispersion_imag
_atom_type_scat_Cromer_Mann_a1
_atom_type_scat_Cromer_Mann_b1
_atom_type_scat_Cromer_Mann_a2
_atom_type_scat_Cromer_Mann_b2
_atom_type_scat_Cromer_Mann_a3
_atom_type_scat_Cromer_Mann_b3
_atom_type_scat_Cromer_Mann_a4
_atom_type_scat_Cromer_Mann_b4
_atom_type_scat_Cromer_Mann_c
_atom_type_scat_source
C 0.0033 0.0016 2.3100 20.8439 1.0200 10.2075 1.5886 0.5687 0.8650 51.6512 0.2156 'International Tables Vol C 4.2.6.8 and 6.1.1.4'
H 0.0000 0.0000 0.4930 10.5109 0.3229 26.1257 0.1402 3.1424 0.0408 57.7998 0.0030 'International Tables Vol C 4.2.6.8 and 6.1.1.4'
N 0.0061 0.0033 12.2126 0.0057 3.1322 9.8933 2.0125 28.9975 1.1663 0.5826 -11.5290 'International Tables Vol C 4.2.6.8 and 6.1.1.4'
O 0.0106 0.0060 3.0485 13.2771 2.2868 5.7011 1.5463 0.3239 0.8670 32.9089 0.2508 'International Tables Vol C 4.2.6.8 and 6.1.1.4'
Cu 0.3201 1.2651 13.3380 3.5828 7.1676 0.2470 5.6158 11.3966 1.6735 64.8126 1.1910 'International Tables Vol C 4.2.6.8 and 6.1.1.4'

loop_
_geom_angle_atom_site_label_1
_geom_angle_site_symmetry_1
_geom_angle_atom_site_label_2
_geom_angle_site_symmetry_2
_geom_angle_atom_site_label_3
_geom_angle_site_symmetry_3
_geom_angle
_geom_angle_publ_flag
O1 6_666 Cu1 . N1 9_655 94.3(5) yes
O1 6_666 Cu1 . N1 10_555 85.7(5) yes
N1 9_655 Cu1 . N1 10_555 179.994 yes
O1 6_666 Cu1 . O2 6_666 90.4(4) yes
N1 9_655 Cu1 . O2 6_666 89.6(4) yes
N1 10_555 Cu1 . O2 6_666 90.4(4) yes
O1 6_666 Cu1 . O2 . 89.6(4) yes
N1 9_655 Cu1 . O2 . 90.4(4) yes
N1 10_555 Cu1 . O2 . 89.6(4) yes
O2 6_666 Cu1 . O2 . 179.994 yes
O1 6_666 Cu1 . O1 . 179.995 yes
N1 9_655 Cu1 . O1 . 85.7(5) yes
N1 10_555 Cu1 . O1 . 94.3(5) yes
O2 6_666 Cu1 . O1 . 89.6(4) yes
O2 . Cu1 . O1 . 90.4(4) yes
Cu1 . O2 . C4 . 125.4(6) yes
O2 . C4 . C5 . 114.7(6) yes
O2 . C4 . C3 . 126.9(6) yes
C5 . C4 . C3 . 118.4(5) yes
C4 . C5 . C6 . 120.6(6) yes
C4 . C5 . C8 . 122.6(5) yes
C6 . C5 . C8 . 116.5(5) yes
C5 . C6 . C7 . 120.3(6) yes
C5 . C6 . H61 . 119.5 no
C7 . C6 . H61 . 120.2 no
C6 . C7 . N1 . 123.2(6) yes
C6 . C7 . H71 . 118.2 no
N1 . C7 . H71 . 118.6 no
C7 . N1 . Cu1 16_545 125.5(6) yes
C7 . N1 . C9 . 115.9(6) yes
Cu1 16_545 N1 . C9 . 118.5(6) yes
N1 . C9 . C8 . 124.5(6) yes
N1 . C9 . H91 . 117.5 no
C8 . C9 . H91 . 118.0 no
C5 . C8 . C9 . 119.3(6) yes
C5 . C8 . H81 . 120.3 no
C9 . C8 . H81 . 120.2 no
C4 . C3 . C2 . 127.7(6) yes
C4 . C3 . H31 . 116.0 no
C2 . C3 . H31 . 116.2 no
C3 . C2 . O1 . 125.2(6) yes
C3 . C2 . C1 . 117.5(6) yes
O1 . C2 . C1 . 117.0(7) yes
Cu1 . O1 . C2 . 121.2(6) yes
C2 . C1 . H11 . 109.6 no
C2 . C1 . H12 . 110.8 no
H11 . C1 . H12 . 109.5 no
C2 . C1 . H13 . 108.0 no
H11 . C1 . H13 . 109.5 no
H12 . C1 . H13 . 109.5 no

loop_
_geom_bond_atom_site_label_1
_geom_bond_site_symmetry_1
_geom_bond_atom_site_label_2
_geom_bond_site_symmetry_2
_geom_bond_distance
_geom_bond_publ_flag
Cu1 . O1 6_666 2.164(11) yes
Cu1 . N1 9_655 2.057(9) yes
Cu1 . N1 10_555 2.057(9) yes
Cu1 . O2 6_666 1.978(9) yes
Cu1 . O2 . 1.978(9) yes
Cu1 . O1 . 2.164(11) yes
O2 . C4 . 1.271(8) yes
C4 . C5 . 1.497(8) yes
C4 . C3 . 1.373(8) yes
C5 . C6 . 1.384(8) yes
C5 . C8 . 1.380(8) yes
C6 . C7 . 1.374(8) yes
C6 . H61 . 0.950 no
C7 . N1 . 1.329(8) yes
C7 . H71 . 0.950 no
N1 . C9 . 1.336(8) yes
C9 . C8 . 1.369(8) yes
C9 . H91 . 0.950 no
C8 . H81 . 0.950 no
C3 . C2 . 1.402(8) yes
C3 . H31 . 0.950 no
C2 . O1 . 1.251(8) yes
C2 . C1 . 1.504(9) yes
C1 . H11 . 0.980 no
C1 . H12 . 0.980 no
C1 . H13 . 0.980 no
